data_7130919
loop_
_publ_author_name
'Hsieh, Chang-Chih'
'Li, Cheng-Yao'
'Chiang, Ming-Hsi'
'Horng, Yih-Chern'

_publ_section_title
;
 Catalytic O2 Activation toward Oxidative N-S Bond Formation by a Thiolato
 Fe(III) Complex
;
_journal_name_full 'Chemical Communications'
_journal_paper_doi 10.1039/D2CC05375F
_journal_year 2022
_chemical_formula_sum 'C14 H11 N O2 S'
_chemical_formula_weight 257.30
_space_group_crystal_system hexagonal
_space_group_IT_number 178
_space_group_name_Hall 'P 61 2 (0 0 5)'
_space_group_name_H-M_alt 'P 61 2 2'
_atom_sites_solution_hydrogens geom
_audit_creation_method SHELXL-2018/3
_audit_update_record
;
2022-07-28 deposited with the CCDC.	2022-10-26 downloaded from the CCDC.
;
_cell_angle_alpha 90
_cell_angle_beta 90
_cell_angle_gamma 120
_cell_formula_units_Z 12
_cell_length_a 8.2970(4)
_cell_length_b 8.2970(4)
_cell_length_c 59.074(3)
_cell_measurement_reflns_used 6381
_cell_measurement_temperature 150(2)
_cell_measurement_theta_max 21.16
_cell_measurement_theta_min 2.83
_cell_volume 3521.8(3)
_computing_cell_refinement 'Bruker SAINT'
_computing_data_collection 'Bruker APEX2'
_computing_data_reduction 'Bruker SAINT'
_computing_molecular_graphics 'Bruker SHELXTL'
_computing_publication_material 'Bruker SHELXTL'
_computing_structure_refinement 'SHELXL-97 (Sheldrick, 2008)'
_computing_structure_solution 'SHELXS-97 (Sheldrick, 2008)'
_diffrn_ambient_temperature 150(2)
_diffrn_measured_fraction_theta_full 1.000
_diffrn_measured_fraction_theta_max 0.999
_diffrn_measurement_device_type 'Bruker APEX-II CCD'
_diffrn_measurement_method \w
_diffrn_radiation_type MoK\a
_diffrn_radiation_wavelength 0.71073
_diffrn_reflns_av_R_equivalents 0.0769
_diffrn_reflns_av_unetI/netI 0.0300
_diffrn_reflns_Laue_measured_fraction_full 1.000
_diffrn_reflns_Laue_measured_fraction_max 0.999
_diffrn_reflns_limit_h_max 11
_diffrn_reflns_limit_h_min -10
_diffrn_reflns_limit_k_max 11
_diffrn_reflns_limit_k_min -11
_diffrn_reflns_limit_l_max 79
_diffrn_reflns_limit_l_min -79
_diffrn_reflns_number 50743
_diffrn_reflns_point_group_measured_fraction_full 1.000
_diffrn_reflns_point_group_measured_fraction_max 0.999
_diffrn_reflns_theta_full 25.242
_diffrn_reflns_theta_max 28.736
_diffrn_reflns_theta_min 2.068
_exptl_absorpt_coefficient_mu 0.267
_exptl_absorpt_correction_T_max 0.965
_exptl_absorpt_correction_T_min 0.948
_exptl_absorpt_correction_type multi-scan
_exptl_crystal_colour yellow
_exptl_crystal_density_diffrn 1.456
_exptl_crystal_description block
_exptl_crystal_F_000 1728
_exptl_crystal_size_max 0.120
_exptl_crystal_size_mid 0.100
_exptl_crystal_size_min 0.080
_refine_diff_density_max 0.214
_refine_diff_density_min -0.457
_refine_diff_density_rms 0.045
_refine_ls_abs_structure_details
;
 Flack x determined using 881 quotients [(I+)-(I-)]/[(I+)+(I-)]
 (Parsons, Flack and Wagner, Acta Cryst. B69 (2013) 249-259).
;
_refine_ls_abs_structure_Flack 0.01(5)
_refine_ls_extinction_method none
_refine_ls_goodness_of_fit_ref 0.601
_refine_ls_hydrogen_treatment constr
_refine_ls_matrix_type full
_refine_ls_number_parameters 164
_refine_ls_number_reflns 3063
_refine_ls_number_restraints 0
_refine_ls_restrained_S_all 0.601
_refine_ls_R_factor_all 0.0507
_refine_ls_R_factor_gt 0.0464
_refine_ls_shift/su_max 0.002
_refine_ls_shift/su_mean 0.000
_refine_ls_structure_factor_coef Fsqd
_refine_ls_weighting_details 'w=1/[\s^2^(Fo^2^)+(0.1740P)^2^+8.6008P] where P=(Fo^2^+2Fc^2^)/3'
_refine_ls_weighting_scheme calc
_refine_ls_wR_factor_gt 0.1516
_refine_ls_wR_factor_ref 0.1583
_reflns_Friedel_coverage 0.536
_reflns_Friedel_fraction_full 1.000
_reflns_Friedel_fraction_max 0.999
_reflns_number_gt 2868
_reflns_number_total 3063
_reflns_threshold_expression 'I > 2\s(I)'
_cod_data_source_file d2cc05375f2.cif
_cod_data_source_block compound3e
_cod_original_cell_volume 3521.8(4)
_cod_original_sg_symbol_Hall 'P 61 2 (0 0 -1)'
_cod_database_code 7130919
_shelx_shelxl_version_number 2018/3
_shelx_space_group_comment
;
The symmetry employed for this shelxl refinement is uniquely defined
by the following loop, which should always be used as a source of
symmetry information in preference to the above space-group names.
They are only intended as comments.
;

loop_
_space_group_symop_operation_xyz
'x, y, z'
'x-y, x, z+1/6'
'y, -x+y, z+5/6'
'-y, x-y, z+1/3'
'-x+y, -x, z+2/3'
'x-y, -y, -z'
'-x, -x+y, -z+2/3'
'-x, -y, z+1/2'
'y, x, -z+1/3'
'-y, -x, -z+5/6'
'-x+y, y, -z+1/2'
'x, x-y, -z+1/6'

loop_
_atom_site_label
_atom_site_type_symbol
_atom_site_fract_x
_atom_site_fract_y
_atom_site_fract_z
_atom_site_U_iso_or_equiv
_atom_site_adp_type
_atom_site_occupancy
_atom_site_site_symmetry_order
_atom_site_calc_flag
_atom_site_refinement_flags_posn
_atom_site_refinement_flags_adp
_atom_site_refinement_flags_occupancy
_atom_site_disorder_assembly
_atom_site_disorder_group
S1 S 0.13126(12) -0.07438(12) 0.94894(2) 0.0297(2) Uani 1 1 d . . . . .
O1 O 0.5929(3) 0.1874(4) 0.98031(4) 0.0333(6) Uani 1 1 d . . . . .
C1 C 0.3238(4) 0.3122(4) 0.99596(5) 0.0262(6) Uani 1 1 d . . . . .
H1 H 0.435534 0.375547 1.003839 0.031 Uiso 1 1 calc R U . . .
O2 O 0.4898(4) 0.0733(4) 0.91468(4) 0.0368(6) Uani 1 1 d . . . . .
N1 N 0.3528(4) -0.0144(4) 0.95719(4) 0.0282(6) Uani 1 1 d . . . . .
C2 C 0.2971(4) 0.1788(4) 0.97974(5) 0.0240(6) Uani 1 1 d . . . . .
C8 C 0.6364(6) -0.2666(6) 0.92917(6) 0.0364(8) Uani 1 1 d . . . . .
H8 H 0.702167 -0.320348 0.923175 0.044 Uiso 1 1 calc R U . . .
C9 C 0.5605(6) -0.3159(6) 0.95085(6) 0.0370(8) Uani 1 1 d . . . . .
H9 H 0.573105 -0.404289 0.959129 0.044 Uiso 1 1 calc R U . . .
C10 C 0.4664(5) -0.2328(5) 0.95999(6) 0.0324(7) Uani 1 1 d . . . . .
H10 H 0.417787 -0.263487 0.974548 0.039 Uiso 1 1 calc R U . . .
C11 C 0.4448(5) -0.1043(5) 0.94746(5) 0.0286(7) Uani 1 1 d . . . . .
C7 C 0.4338(4) 0.1239(5) 0.97330(5) 0.0249(6) Uani 1 1 d . . . . .
C3 C 0.1808(5) 0.3482(5) 1.00007(6) 0.0301(7) Uani 1 1 d . . . . .
H3 H 0.197223 0.438432 1.010612 0.036 Uiso 1 1 calc R U . . .
C4 C 0.0117(5) 0.2500(5) 0.98850(6) 0.0306(7) Uani 1 1 d . . . . .
H4 H -0.083630 0.274887 0.991636 0.037 Uiso 1 1 calc R U . . .
C5 C 0.1290(4) 0.0830(4) 0.96815(5) 0.0252(6) Uani 1 1 d . . . . .
C12 C 0.6145(6) -0.1377(6) 0.91647(6) 0.0337(7) Uani 1 1 d . . . . .
H12 H 0.664380 -0.106281 0.901973 0.040 Uiso 1 1 calc R U . . .
C13 C 0.5176(5) -0.0559(5) 0.92551(5) 0.0294(7) Uani 1 1 d . . . . .
C14 C 0.5714(6) 0.1324(7) 0.89266(6) 0.0432(9) Uani 1 1 d . . . . .
H14A H 0.703752 0.184589 0.893714 0.065 Uiso 1 1 calc R U . . .
H14B H 0.544475 0.224747 0.886946 0.065 Uiso 1 1 calc R U . . .
H14C H 0.520635 0.027588 0.882594 0.065 Uiso 1 1 calc R U . . .
C6 C -0.0166(5) 0.1166(5) 0.97249(5) 0.0290(7) Uani 1 1 d . . . . .
H6 H -0.129322 0.051447 0.964860 0.035 Uiso 1 1 calc R U . . .

loop_
_atom_site_aniso_label
_atom_site_aniso_U_11
_atom_site_aniso_U_22
_atom_site_aniso_U_33
_atom_site_aniso_U_23
_atom_site_aniso_U_13
_atom_site_aniso_U_12
S1 0.0275(4) 0.0347(4) 0.0255(4) -0.0070(3) -0.0050(3) 0.0144(3)
O1 0.0249(11) 0.0412(14) 0.0346(12) -0.0066(10) -0.0047(10) 0.0171(11)
C1 0.0255(15) 0.0253(14) 0.0252(13) -0.0025(12) -0.0014(11) 0.0108(12)
O2 0.0446(15) 0.0491(16) 0.0285(11) 0.0098(11) 0.0085(11) 0.0323(14)
N1 0.0278(13) 0.0352(15) 0.0241(12) -0.0069(11) -0.0035(10) 0.0175(12)
C2 0.0249(14) 0.0233(14) 0.0219(12) 0.0012(11) 0.0010(11) 0.0107(12)
C8 0.041(2) 0.0389(19) 0.0371(17) -0.0067(15) -0.0011(15) 0.0259(16)
C9 0.044(2) 0.0351(18) 0.0367(17) 0.0001(15) -0.0037(16) 0.0236(17)
C10 0.0371(18) 0.0356(18) 0.0254(14) 0.0007(13) -0.0024(12) 0.0189(15)
C11 0.0283(15) 0.0321(16) 0.0271(14) -0.0046(12) -0.0005(12) 0.0164(13)
C7 0.0244(14) 0.0262(14) 0.0230(13) 0.0005(11) 0.0006(11) 0.0119(12)
C3 0.0330(17) 0.0302(16) 0.0289(14) 0.0000(12) 0.0022(13) 0.0172(14)
C4 0.0294(16) 0.0323(17) 0.0348(16) 0.0024(13) 0.0032(13) 0.0189(14)
C5 0.0266(14) 0.0270(14) 0.0203(12) 0.0043(11) 0.0013(11) 0.0119(12)
C12 0.0393(19) 0.0423(19) 0.0260(14) -0.0033(14) 0.0027(13) 0.0253(16)
C13 0.0327(16) 0.0356(17) 0.0238(14) -0.0025(13) -0.0013(12) 0.0199(14)
C14 0.048(2) 0.061(3) 0.0306(16) 0.0133(17) 0.0129(16) 0.034(2)
C6 0.0243(14) 0.0332(17) 0.0285(14) 0.0022(13) -0.0016(12) 0.0136(13)

loop_
_atom_type_symbol
_atom_type_description
_atom_type_scat_dispersion_real
_atom_type_scat_dispersion_imag
_atom_type_scat_source
C C 0.0033 0.0016 'International Tables Vol C Tables 4.2.6.8 and 6.1.1.4'
H H 0.0000 0.0000 'International Tables Vol C Tables 4.2.6.8 and 6.1.1.4'
N N 0.0061 0.0033 'International Tables Vol C Tables 4.2.6.8 and 6.1.1.4'
O O 0.0106 0.0060 'International Tables Vol C Tables 4.2.6.8 and 6.1.1.4'
S S 0.1246 0.1234 'International Tables Vol C Tables 4.2.6.8 and 6.1.1.4'

loop_
_geom_angle_atom_site_label_1
_geom_angle_atom_site_label_2
_geom_angle_atom_site_label_3
_geom_angle
_geom_angle_site_symmetry_1
_geom_angle_site_symmetry_3
_geom_angle_publ_flag
N1 S1 C5 90.51(15) . . ?
C3 C1 C2 118.6(3) . . ?
C3 C1 H1 120.7 . . ?
C2 C1 H1 120.7 . . ?
C13 O2 C14 117.2(3) . . ?
C7 N1 C11 123.2(3) . . ?
C7 N1 S1 116.3(2) . . ?
C11 N1 S1 120.6(2) . . ?
C5 C2 C1 120.5(3) . . ?
C5 C2 C7 113.9(3) . . ?
C1 C2 C7 125.7(3) . . ?
C12 C8 C9 120.5(3) . . ?
C12 C8 H8 119.8 . . ?
C9 C8 H8 119.8 . . ?
C10 C9 C8 119.8(4) . . ?
C10 C9 H9 120.1 . . ?
C8 C9 H9 120.1 . . ?
C11 C10 C9 119.9(3) . . ?
C11 C10 H10 120.0 . . ?
C9 C10 H10 120.0 . . ?
C10 C11 C13 120.9(3) . . ?
C10 C11 N1 119.8(3) . . ?
C13 C11 N1 119.3(3) . . ?
O1 C7 N1 124.3(3) . . ?
O1 C7 C2 127.9(3) . . ?
N1 C7 C2 107.8(3) . . ?
C1 C3 C4 120.5(3) . . ?
C1 C3 H3 119.7 . . ?
C4 C3 H3 119.7 . . ?
C6 C4 C3 121.3(3) . . ?
C6 C4 H4 119.4 . . ?
C3 C4 H4 119.4 . . ?
C2 C5 C6 121.1(3) . . ?
C2 C5 S1 111.5(2) . . ?
C6 C5 S1 127.4(3) . . ?
C8 C12 C13 119.8(3) . . ?
C8 C12 H12 120.1 . . ?
C13 C12 H12 120.1 . . ?
O2 C13 C12 124.7(3) . . ?
O2 C13 C11 116.2(3) . . ?
C12 C13 C11 119.1(3) . . ?
O2 C14 H14A 109.5 . . ?
O2 C14 H14B 109.5 . . ?
H14A C14 H14B 109.5 . . ?
O2 C14 H14C 109.5 . . ?
H14A C14 H14C 109.5 . . ?
H14B C14 H14C 109.5 . . ?
C4 C6 C5 118.0(3) . . ?
C4 C6 H6 121.0 . . ?
C5 C6 H6 121.0 . . ?

loop_
_geom_bond_atom_site_label_1
_geom_bond_atom_site_label_2
_geom_bond_distance
_geom_bond_site_symmetry_2
_geom_bond_publ_flag
S1 N1 1.718(3) . ?
S1 C5 1.737(3) . ?
O1 C7 1.223(4) . ?
C1 C3 1.382(5) . ?
C1 C2 1.395(4) . ?
C1 H1 0.9300 . ?
O2 C13 1.363(4) . ?
O2 C14 1.435(4) . ?
N1 C7 1.379(4) . ?
N1 C11 1.428(4) . ?
C2 C5 1.392(4) . ?
C2 C7 1.468(5) . ?
C8 C12 1.391(5) . ?
C8 C9 1.395(5) . ?
C8 H8 0.9300 . ?
C9 C10 1.383(5) . ?
C9 H9 0.9300 . ?
C10 C11 1.382(5) . ?
C10 H10 0.9300 . ?
C11 C13 1.401(4) . ?
C3 C4 1.399(5) . ?
C3 H3 0.9300 . ?
C4 C6 1.384(5) . ?
C4 H4 0.9300 . ?
C5 C6 1.393(5) . ?
C12 C13 1.392(5) . ?
C12 H12 0.9300 . ?
C14 H14A 0.9600 . ?
C14 H14B 0.9600 . ?
C14 H14C 0.9600 . ?
C6 H6 0.9300 . ?
